data_1504601
loop_
_publ_author_name
'Maniam, Subashani'
'Cieslinski, Marta M.'
'Lincoln, Stephen F.'
'Onagi, Hideki'
'Steel, Peter J.'
'Willis, Anthony C.'
'Easton, Christopher J.'

_publ_section_title
;
 Molecular fibers and wires in solid-state and solution self-assemblies of
 cyclodextrin [2]rotaxanes.
;
_journal_issue 10
_journal_name_full 'Organic letters'
_journal_page_first 1885
_journal_page_last 1888
_journal_paper_doi 10.1021/ol8002145
_journal_volume 10
_journal_year 2008
_chemical_absolute_configuration rm
_chemical_formula_sum 'C66 H88 N4 O39.5'
_chemical_formula_weight 1569.40
_chemical_name_systematic
; 
 ? 
;
_space_group_IT_number 19
_symmetry_cell_setting orthorhombic
_symmetry_space_group_name_Hall 'P 2ac 2ab'
_symmetry_space_group_name_H-M 'P 21 21 21'
_atom_sites_solution_hydrogens geom
_atom_sites_solution_primary direct
_atom_sites_solution_secondary difmap
_audit_creation_method SHELXL-97
_cell_angle_alpha 90.00
_cell_angle_beta 90.00
_cell_angle_gamma 90.00
_cell_formula_units_Z 4
_cell_length_a 13.6286(5)
_cell_length_b 16.3040(5)
_cell_length_c 34.1699(11)
_cell_measurement_reflns_used 138209
_cell_measurement_temperature 200(2)
_cell_measurement_theta_max 25.028
_cell_measurement_theta_min 2.546
_cell_volume 7592.6(4)
_computing_cell_refinement 'KHL Scalepack'
_computing_data_collection KappaCCD
_computing_data_reduction 'Denzo and Scalepack'
_computing_molecular_graphics XP
_computing_publication_material CIFTAB
_computing_structure_refinement 'SHELXL-97 (Sheldrick, 1997)'
_computing_structure_solution 'SHELXS-97 (Sheldrick, 1990)'
_diffrn_ambient_temperature 200(2)
_diffrn_measured_fraction_theta_full 0.959
_diffrn_measured_fraction_theta_max 0.959
_diffrn_measurement_device_type KappaCCD
_diffrn_measurement_method CCD
_diffrn_radiation_monochromator graphite
_diffrn_radiation_source 'fine-focus sealed tube'
_diffrn_radiation_type MoK\a
_diffrn_radiation_wavelength 0.71073
_diffrn_reflns_av_R_equivalents 0.1219
_diffrn_reflns_av_sigmaI/netI 0.0750
_diffrn_reflns_limit_h_max 16
_diffrn_reflns_limit_h_min -15
_diffrn_reflns_limit_k_max 19
_diffrn_reflns_limit_k_min -19
_diffrn_reflns_limit_l_max 40
_diffrn_reflns_limit_l_min -40
_diffrn_reflns_number 49838
_diffrn_reflns_theta_full 25.22
_diffrn_reflns_theta_max 25.22
_diffrn_reflns_theta_min 2.57
_exptl_absorpt_coefficient_mu 0.115
_exptl_absorpt_correction_T_max 0.986
_exptl_absorpt_correction_T_min 0.960
_exptl_absorpt_correction_type integration
_exptl_absorpt_process_details 'Gaussian integration'
_exptl_crystal_colour orange
_exptl_crystal_density_diffrn 1.373
_exptl_crystal_density_method 'not measured'
_exptl_crystal_description needle
_exptl_crystal_F_000 3312
_exptl_crystal_size_max 0.57
_exptl_crystal_size_mid 0.19
_exptl_crystal_size_min 0.17
_refine_diff_density_max 0.639
_refine_diff_density_min -0.418
_refine_diff_density_rms 0.058
_refine_ls_abs_structure_details 'Flack H D (1983), Acta Cryst. A39, 876-881'
_refine_ls_abs_structure_Flack 0.2(9)
_refine_ls_extinction_method none
_refine_ls_goodness_of_fit_ref 1.041
_refine_ls_hydrogen_treatment mixed
_refine_ls_matrix_type full
_refine_ls_number_parameters 1032
_refine_ls_number_reflns 12851
_refine_ls_number_restraints 0
_refine_ls_restrained_S_all 1.041
_refine_ls_R_factor_all 0.0735
_refine_ls_R_factor_gt 0.0643
_refine_ls_shift/su_max 0.080
_refine_ls_shift/su_mean 0.001
_refine_ls_structure_factor_coef Fsqd
_refine_ls_weighting_details 'calc w=1/[\s^2^(Fo^2^)+(0.0680P)^2^+8.2410P] where P=(Fo^2^+2Fc^2^)/3'
_refine_ls_weighting_scheme calc
_refine_ls_wR_factor_gt 0.1603
_refine_ls_wR_factor_ref 0.1689
_reflns_number_gt 11460
_reflns_number_total 12851
_reflns_threshold_expression >2sigma(I)
_cod_data_source_file ol8002145-file003.cif
_cod_data_source_block 3ce5c
_cod_depositor_comments
;
The following automatic conversions were performed:
'_atom_site_symetry_multiplicity' tag replaced with
'_atom_site_symmetry_multiplicity'.

Automatic conversion script
Id: cif_correct_tags 1440 2010-10-19 06:21:57Z saulius 
;
_cod_original_formula_sum 'C66 H88 N4 O39.50'
_cod_database_code 1504601

loop_
_symmetry_equiv_pos_as_xyz
'x, y, z'
'-x+1/2, -y, z+1/2'
'-x, y+1/2, -z+1/2'
'x+1/2, -y+1/2, -z'

loop_
_atom_site_label
_atom_site_type_symbol
_atom_site_fract_x
_atom_site_fract_y
_atom_site_fract_z
_atom_site_U_iso_or_equiv
_atom_site_adp_type
_atom_site_occupancy
_atom_site_symmetry_multiplicity
_atom_site_calc_flag
_atom_site_refinement_flags
_atom_site_disorder_assembly
_atom_site_disorder_group
O1A O 0.51342(17) -0.01818(17) 0.10678(8) 0.0355(6) Uani 1 1 d . . .
C1A C 0.4774(2) 0.0143(2) 0.14208(11) 0.0308(8) Uani 1 1 d . . .
H1AA H 0.4090 0.0343 0.1377 0.037 Uiso 1 1 calc R . .
O2A O 0.44292(18) -0.01604(19) 0.21029(8) 0.0408(7) Uani 1 1 d . . .
H2AB H 0.3815 -0.0116 0.2101 0.061 Uiso 1 1 calc R . .
C2A C 0.4753(2) -0.0512(2) 0.17411(11) 0.0315(8) Uani 1 1 d . . .
H2AA H 0.4289 -0.0958 0.1663 0.038 Uiso 1 1 calc R . .
O3A O 0.57116(19) -0.15480(18) 0.20641(8) 0.0388(6) Uani 1 1 d . . .
H3AB H 0.6192 -0.1863 0.2030 0.058 Uiso 1 1 calc R . .
C3A C 0.5775(2) -0.0877(2) 0.17965(10) 0.0299(8) Uani 1 1 d . . .
H3AA H 0.6222 -0.0449 0.1907 0.036 Uiso 1 1 calc R . .
O4A O 0.71810(16) -0.13872(17) 0.14670(8) 0.0333(6) Uani 1 1 d . . .
C4A C 0.6171(2) -0.1162(2) 0.14007(11) 0.0312(8) Uani 1 1 d . . .
H4AA H 0.5794 -0.1653 0.1310 0.037 Uiso 1 1 calc R . .
C5A C 0.6123(2) -0.0497(3) 0.10929(11) 0.0339(9) Uani 1 1 d . . .
H5AA H 0.6574 -0.0040 0.1169 0.041 Uiso 1 1 calc R . .
O6A O 0.5702(2) -0.1379(2) 0.05440(8) 0.0468(7) Uani 1 1 d . . .
H6AC H 0.5206 -0.1152 0.0447 0.070 Uiso 1 1 calc R . .
C6A C 0.6368(3) -0.0769(3) 0.06799(12) 0.0417(10) Uani 1 1 d . . .
H6AA H 0.6343 -0.0289 0.0503 0.050 Uiso 1 1 calc R . .
H6AB H 0.7044 -0.0991 0.0674 0.050 Uiso 1 1 calc R . .
O1B O 0.80704(18) -0.2202(2) 0.10320(8) 0.0430(7) Uani 1 1 d . . .
C1B C 0.7483(3) -0.2188(3) 0.13747(12) 0.0371(9) Uani 1 1 d . . .
H1BA H 0.6891 -0.2539 0.1333 0.045 Uiso 1 1 calc R . .
O2B O 0.74493(18) -0.2479(2) 0.20531(9) 0.0435(7) Uani 1 1 d . . .
H2BB H 0.7513 -0.2906 0.2188 0.065 Uiso 1 1 calc R . .
C2B C 0.8072(3) -0.2528(3) 0.17178(12) 0.0393(10) Uani 1 1 d . . .
H2BA H 0.8240 -0.3115 0.1666 0.047 Uiso 1 1 calc R . .
O3B O 0.96584(19) -0.2423(2) 0.20480(9) 0.0470(8) Uani 1 1 d . . .
H3BB H 0.9552 -0.2236 0.2273 0.071 Uiso 1 1 calc R . .
C3B C 0.9006(3) -0.2042(3) 0.17747(12) 0.0358(9) Uani 1 1 d . . .
H3BA H 0.8829 -0.1486 0.1876 0.043 Uiso 1 1 calc R . .
O4B O 1.02774(17) -0.12958(18) 0.14702(8) 0.0369(6) Uani 1 1 d . . .
C4B C 0.9576(2) -0.1939(2) 0.13946(12) 0.0346(9) Uani 1 1 d . . .
H4BA H 0.9924 -0.2460 0.1327 0.041 Uiso 1 1 calc R . .
C5B C 0.8916(2) -0.1672(3) 0.10529(12) 0.0366(9) Uani 1 1 d . A .
H5BA H 0.8688 -0.1098 0.1101 0.044 Uiso 1 1 calc R . .
C6B C 0.9421(4) -0.1705(5) 0.06614(14) 0.0699(18) Uani 1 1 d . . .
H6BA H 0.8962 -0.1476 0.0465 0.084 Uiso 0.586(9) 1 calc PR A 1
H6BB H 0.9992 -0.1330 0.0673 0.084 Uiso 0.586(9) 1 calc PR A 1
H6BC H 0.9924 -0.1267 0.0656 0.084 Uiso 0.414(9) 1 d PR A 2
H6BD H 0.9774 -0.2234 0.0650 0.084 Uiso 0.414(9) 1 d PR A 2
O6B O 0.9725(4) -0.2390(3) 0.05316(16) 0.0487(18) Uani 0.586(9) 1 d P A 1
H6BE H 0.9243 -0.2693 0.0481 0.073 Uiso 0.586(9) 1 calc PR A 1
O6B' O 0.8929(5) -0.1650(5) 0.0354(2) 0.046(2) Uani 0.414(9) 1 d P A 2
H6BF H 0.9308 -0.1652 0.0160 0.069 Uiso 0.414(9) 1 calc PR A 2
O1C O 1.15265(18) -0.08922(18) 0.10468(8) 0.0398(7) Uani 1 1 d . . .
C1C C 1.1277(2) -0.1407(3) 0.13646(13) 0.0364(9) Uani 1 1 d . . .
H1CA H 1.1401 -0.1993 0.1295 0.044 Uiso 1 1 calc R . .
O2C O 1.1699(2) -0.17082(19) 0.20444(9) 0.0459(7) Uani 1 1 d . . .
H2CB H 1.1104 -0.1845 0.2045 0.069 Uiso 1 1 calc R . .
C2C C 1.1878(3) -0.1168(3) 0.17256(13) 0.0386(9) Uani 1 1 d . . .
H2CA H 1.2589 -0.1210 0.1656 0.046 Uiso 1 1 calc R . .
O3C O 1.23392(18) 0.00319(19) 0.21183(8) 0.0394(7) Uani 1 1 d . . .
H3CB H 1.2329 -0.0268 0.2318 0.059 Uiso 1 1 calc R . .
C3C C 1.1667(3) -0.0283(3) 0.18327(11) 0.0339(8) Uani 1 1 d . . .
H3CA H 1.0986 -0.0246 0.1940 0.041 Uiso 1 1 calc R . .
O4C O 1.12982(17) 0.10477(17) 0.15898(8) 0.0347(6) Uani 1 1 d . . .
C4C C 1.1753(3) 0.0289(2) 0.14826(12) 0.0344(9) Uani 1 1 d . . .
H4CA H 1.2465 0.0395 0.1433 0.041 Uiso 1 1 calc R . .
C5C C 1.1298(3) -0.0043(3) 0.11051(12) 0.0363(9) Uani 1 1 d . . .
H5CA H 1.0569 0.0017 0.1122 0.044 Uiso 1 1 calc R . .
O6C O 1.2707(2) 0.0396(2) 0.07209(10) 0.0574(9) Uani 1 1 d . . .
H6CC H 1.2915 0.0879 0.0741 0.086 Uiso 1 1 calc R . .
C6C C 1.1652(3) 0.0396(3) 0.07420(13) 0.0496(11) Uani 1 1 d . . .
H6CA H 1.1381 0.0123 0.0507 0.060 Uiso 1 1 calc R . .
H6CB H 1.1412 0.0969 0.0745 0.060 Uiso 1 1 calc R . .
O1D O 1.15229(18) 0.21913(17) 0.11868(8) 0.0374(6) Uani 1 1 d . . .
C1D C 1.1822(2) 0.1783(3) 0.15280(12) 0.0351(9) Uani 1 1 d . . .
H1DA H 1.2535 0.1647 0.1503 0.042 Uiso 1 1 calc R . .
O2D O 1.1932(2) 0.1883(2) 0.22385(9) 0.0508(8) Uani 1 1 d . . .
H2DB H 1.1922 0.1376 0.2193 0.076 Uiso 1 1 calc R . .
C2D C 1.1680(3) 0.2319(3) 0.18919(13) 0.0374(9) Uani 1 1 d . . .
H2DA H 1.2138 0.2796 0.1869 0.045 Uiso 1 1 calc R . .
O3D O 1.0583(2) 0.3231(2) 0.22244(9) 0.0451(7) Uani 1 1 d . . .
H3DB H 1.0058 0.3498 0.2208 0.068 Uiso 1 1 calc R . .
C3D C 1.0636(3) 0.2658(3) 0.19099(12) 0.0360(9) Uani 1 1 d . . .
H3DA H 1.0168 0.2198 0.1960 0.043 Uiso 1 1 calc R . .
O4D O 0.93739(16) 0.33257(17) 0.15522(8) 0.0351(6) Uani 1 1 d . . .
C4D C 1.0383(2) 0.3062(2) 0.15250(12) 0.0341(9) Uani 1 1 d . . .
H4DA H 1.0817 0.3549 0.1483 0.041 Uiso 1 1 calc R . .
C5D C 1.0509(3) 0.2460(3) 0.11881(12) 0.0379(9) Uani 1 1 d . . .
H5DA H 1.0075 0.1975 0.1234 0.045 Uiso 1 1 calc R . .
O6D O 1.0785(2) 0.3546(2) 0.07153(10) 0.0593(9) Uani 1 1 d . . .
H6DC H 1.1392 0.3458 0.0703 0.089 Uiso 1 1 calc R . .
C6D C 1.0293(3) 0.2809(3) 0.07914(13) 0.0461(10) Uani 1 1 d . . .
H6DA H 1.0480 0.2401 0.0590 0.055 Uiso 1 1 calc R . .
H6DB H 0.9577 0.2903 0.0769 0.055 Uiso 1 1 calc R . .
O1E O 0.85463(18) 0.41891(18) 0.11195(8) 0.0368(6) Uani 1 1 d . . .
C1E C 0.9136(2) 0.4144(3) 0.14587(11) 0.0342(9) Uani 1 1 d . . .
H1EA H 0.9755 0.4461 0.1415 0.041 Uiso 1 1 calc R . .
O2E O 0.91680(18) 0.45189(19) 0.21498(8) 0.0398(7) Uani 1 1 d . . .
H2EB H 0.9591 0.4892 0.2133 0.060 Uiso 1 1 calc R . .
C2E C 0.8580(2) 0.4515(3) 0.18054(11) 0.0341(8) Uani 1 1 d . . .
H2EA H 0.8375 0.5088 0.1741 0.041 Uiso 1 1 calc R . .
O3E O 0.71005(18) 0.43839(19) 0.21820(8) 0.0406(7) Uani 1 1 d . . .
H3EB H 0.6574 0.4124 0.2213 0.061 Uiso 1 1 calc R . .
C3E C 0.7677(2) 0.3992(2) 0.18839(11) 0.0317(8) Uani 1 1 d . . .
H3EA H 0.7889 0.3440 0.1979 0.038 Uiso 1 1 calc R . .
O4E O 0.64401(16) 0.32023(17) 0.15808(8) 0.0319(6) Uani 1 1 d . . .
C4E C 0.7066(2) 0.3888(3) 0.15122(11) 0.0333(8) Uani 1 1 d . . .
H4EA H 0.6658 0.4390 0.1470 0.040 Uiso 1 1 calc R . .
C5E C 0.7659(2) 0.3708(3) 0.11427(12) 0.0349(9) Uani 1 1 d . B .
H5EA H 0.7831 0.3112 0.1136 0.042 Uiso 1 1 calc R . .
C6E C 0.7071(3) 0.3923(3) 0.07840(13) 0.0455(11) Uani 1 1 d . . .
H6EA H 0.7451 0.3761 0.0550 0.055 Uiso 0.551(9) 1 calc PR B 1
H6EB H 0.6460 0.3594 0.0786 0.055 Uiso 0.551(9) 1 calc PR B 1
H6EC H 0.6437 0.3627 0.0795 0.055 Uiso 0.449(9) 1 d PR B 2
H6ED H 0.6924 0.4517 0.0793 0.055 Uiso 0.449(9) 1 d PR B 2
O6E O 0.6822(4) 0.4740(4) 0.07490(17) 0.054(2) Uani 0.551(9) 1 d P B 1
H6EE H 0.7333 0.5021 0.0720 0.081 Uiso 0.551(9) 1 calc PR B 1
O6E' O 0.7495(5) 0.3759(6) 0.0439(2) 0.061(3) Uani 0.449(9) 1 d P B 2
H6EF H 0.8100 0.3692 0.0471 0.091 Uiso 0.449(9) 1 calc PR B 2
O1F O 0.49810(18) 0.29502(17) 0.12464(8) 0.0355(6) Uani 1 1 d . . .
C1F C 0.5408(2) 0.3315(3) 0.15841(12) 0.0337(8) Uani 1 1 d . . .
H1FA H 0.5250 0.3914 0.1591 0.040 Uiso 1 1 calc R . .
O2F O 0.54699(19) 0.33048(19) 0.22798(8) 0.0409(7) Uani 1 1 d . . .
H2FB H 0.5090 0.3283 0.2473 0.061 Uiso 1 1 calc R . .
C2F C 0.5026(3) 0.2900(3) 0.19538(11) 0.0347(9) Uani 1 1 d . . .
H2FA H 0.4298 0.2968 0.1968 0.042 Uiso 1 1 calc R . .
O3F O 0.4836(2) 0.15891(19) 0.22711(8) 0.0427(7) Uani 1 1 d . . .
H3FB H 0.4767 0.1087 0.2222 0.064 Uiso 1 1 calc R . .
C3F C 0.5273(3) 0.1989(2) 0.19409(11) 0.0333(8) Uani 1 1 d . . .
H3FA H 0.6001 0.1925 0.1958 0.040 Uiso 1 1 calc R . .
O4F O 0.53528(17) 0.08071(17) 0.15515(8) 0.0352(6) Uani 1 1 d . . .
C4F C 0.4925(2) 0.1611(2) 0.15606(12) 0.0341(9) Uani 1 1 d . . .
H4FA H 0.4194 0.1556 0.1569 0.041 Uiso 1 1 calc R . .
C5F C 0.5212(3) 0.2102(3) 0.11968(11) 0.0342(9) Uani 1 1 d . . .
H5FA H 0.5935 0.2045 0.1154 0.041 Uiso 1 1 calc R . .
O6F O 0.36294(19) 0.1866(2) 0.08722(9) 0.0453(7) Uani 1 1 d . . .
H6FC H 0.3442 0.2356 0.0868 0.068 Uiso 1 1 calc R . .
C6F C 0.4678(3) 0.1835(3) 0.08290(12) 0.0414(10) Uani 1 1 d . . .
H6FA H 0.4875 0.2195 0.0609 0.050 Uiso 1 1 calc R . .
H6FB H 0.4876 0.1268 0.0763 0.050 Uiso 1 1 calc R . .
O1 O 0.7838(2) 0.14870(19) -0.08077(9) 0.0437(7) Uani 1 1 d . . .
O2 O 0.9426(2) 0.0545(2) 0.30738(8) 0.0478(8) Uani 1 1 d . . .
N1 N 0.8093(3) 0.1362(2) 0.10589(10) 0.0437(8) Uani 1 1 d . . .
N2 N 0.8487(2) 0.0810(2) 0.12529(10) 0.0396(8) Uani 1 1 d . . .
N3 N 0.8778(2) 0.0334(2) -0.07598(10) 0.0400(8) Uani 1 1 d . . .
H3 H 0.905(3) -0.003(3) -0.0610(14) 0.047(13) Uiso 1 1 d . . .
N4 N 0.8085(2) 0.1365(2) 0.31214(10) 0.0350(7) Uani 1 1 d . . .
H4 H 0.764(3) 0.161(3) 0.3009(13) 0.038(12) Uiso 1 1 d . . .
C1 C 0.8139(3) 0.1203(3) 0.06439(12) 0.0392(9) Uani 1 1 d . . .
C2 C 0.7767(6) 0.1788(4) 0.04049(16) 0.089(2) Uani 1 1 d . . .
H2A H 0.7469 0.2263 0.0513 0.107 Uiso 1 1 calc R . .
C3 C 0.7821(5) 0.1694(4) -0.00014(16) 0.084(2) Uani 1 1 d . . .
H3A H 0.7568 0.2114 -0.0165 0.101 Uiso 1 1 calc R . .
C4 C 0.8222(3) 0.1027(3) -0.01650(12) 0.0409(10) Uani 1 1 d . . .
C5 C 0.8554(7) 0.0428(5) 0.00770(16) 0.115(4) Uani 1 1 d . . .
H5A H 0.8813 -0.0064 -0.0030 0.138 Uiso 1 1 calc R . .
C6 C 0.8519(7) 0.0529(5) 0.04857(16) 0.108(3) Uani 1 1 d . . .
H6A H 0.8771 0.0111 0.0651 0.129 Uiso 1 1 calc R . .
C7 C 0.8260(3) 0.0958(3) -0.06035(12) 0.0400(9) Uani 1 1 d . . .
C8 C 0.8927(3) 0.0151(3) -0.11631(12) 0.0353(9) Uani 1 1 d . . .
C9 C 0.8327(3) 0.0453(3) -0.14618(11) 0.0366(9) Uani 1 1 d . . .
H9A H 0.7779 0.0790 -0.1401 0.044 Uiso 1 1 calc R . .
C10 C 0.8542(3) 0.0255(3) -0.18488(12) 0.0364(9) Uani 1 1 d . . .
C11 C 0.9344(3) -0.0237(3) -0.19316(12) 0.0391(9) Uani 1 1 d . . .
H11A H 0.9499 -0.0357 -0.2197 0.047 Uiso 1 1 calc R . .
C12 C 0.9927(3) -0.0561(3) -0.16330(13) 0.0415(10) Uani 1 1 d . . .
C13 C 0.9714(3) -0.0360(3) -0.12513(12) 0.0386(9) Uani 1 1 d . . .
H13A H 1.0108 -0.0572 -0.1046 0.046 Uiso 1 1 calc R . .
C14 C 0.7916(3) 0.0591(3) -0.21749(13) 0.0443(10) Uani 1 1 d . . .
H14A H 0.7235 0.0638 -0.2085 0.066 Uiso 1 1 calc R . .
H14B H 0.7947 0.0221 -0.2400 0.066 Uiso 1 1 calc R . .
H14C H 0.8159 0.1134 -0.2251 0.066 Uiso 1 1 calc R . .
C15 C 1.0778(4) -0.1124(3) -0.17302(15) 0.0544(12) Uani 1 1 d . . .
H15A H 1.1254 -0.1114 -0.1516 0.082 Uiso 1 1 calc R . .
H15B H 1.1094 -0.0937 -0.1972 0.082 Uiso 1 1 calc R . .
H15C H 1.0534 -0.1684 -0.1766 0.082 Uiso 1 1 calc R . .
C16 C 0.8506(3) 0.0930(3) 0.16668(11) 0.0343(9) Uani 1 1 d . . .
C17 C 0.8957(3) 0.0293(3) 0.18704(12) 0.0395(9) Uani 1 1 d . . .
H17A H 0.9211 -0.0164 0.1731 0.047 Uiso 1 1 calc R . .
C18 C 0.9040(3) 0.0318(3) 0.22714(12) 0.0370(9) Uani 1 1 d . . .
H18A H 0.9344 -0.0123 0.2406 0.044 Uiso 1 1 calc R . .
C19 C 0.8684(2) 0.0983(2) 0.24806(11) 0.0328(8) Uani 1 1 d . . .
C20 C 0.8249(3) 0.1637(3) 0.22736(12) 0.0369(9) Uani 1 1 d . . .
H20A H 0.8018 0.2103 0.2412 0.044 Uiso 1 1 calc R . .
C21 C 0.8155(3) 0.1607(3) 0.18726(12) 0.0368(9) Uani 1 1 d . . .
H21A H 0.7851 0.2047 0.1736 0.044 Uiso 1 1 calc R . .
C22 C 0.8772(3) 0.0961(3) 0.29191(11) 0.0340(8) Uani 1 1 d . . .
C23 C 0.7956(3) 0.1421(3) 0.35336(12) 0.0357(9) Uani 1 1 d . . .
C24 C 0.8576(3) 0.1057(3) 0.38089(13) 0.0433(10) Uani 1 1 d . . .
H24A H 0.9130 0.0751 0.3724 0.052 Uiso 1 1 calc R . .
C25 C 0.8386(4) 0.1141(3) 0.42065(13) 0.0505(11) Uani 1 1 d . . .
C26 C 0.7582(3) 0.1600(3) 0.43247(14) 0.0528(12) Uani 1 1 d . . .
H26A H 0.7451 0.1660 0.4596 0.063 Uiso 1 1 calc R . .
C27 C 0.6964(3) 0.1973(3) 0.40554(13) 0.0445(10) Uani 1 1 d . . .
C28 C 0.7152(3) 0.1874(3) 0.36585(12) 0.0362(9) Uani 1 1 d . . .
H28A H 0.6728 0.2119 0.3471 0.043 Uiso 1 1 calc R . .
C29 C 0.9034(5) 0.0723(4) 0.45025(16) 0.0782(19) Uani 1 1 d . . .
H29A H 0.8815 0.0867 0.4767 0.117 Uiso 1 1 calc R . .
H29B H 0.9714 0.0903 0.4466 0.117 Uiso 1 1 calc R . .
H29C H 0.8993 0.0128 0.4467 0.117 Uiso 1 1 calc R . .
C30 C 0.6087(4) 0.2473(4) 0.41862(17) 0.0689(16) Uani 1 1 d . . .
H30A H 0.5978 0.2389 0.4467 0.103 Uiso 1 1 calc R . .
H30B H 0.5504 0.2298 0.4041 0.103 Uiso 1 1 calc R . .
H30C H 0.6212 0.3056 0.4136 0.103 Uiso 1 1 calc R . .
O41 O 0.6356(2) 0.2148(3) 0.28005(10) 0.0639(10) Uani 1 1 d . . .
O42 O 1.3970(2) -0.0584(2) 0.02635(9) 0.0558(9) Uani 1 1 d . . .
O43 O 0.6052(4) -0.2792(4) 0.00907(16) 0.0367(13) Uani 0.50 1 d P C 1
O43' O 0.6315(7) -0.2977(9) 0.0443(5) 0.151(6) Uani 0.50 1 d P D 2
O44 O 1.0278(4) -0.0676(4) -0.02791(15) 0.115(2) Uani 1 1 d . . .
O45 O 1.3120(4) -0.1730(5) -0.0222(2) 0.170(4) Uani 1 1 d . E 1
O46 O 0.8200(5) -0.4031(4) 0.0776(2) 0.143(3) Uani 1 1 d . F 2
O47 O 1.4352(4) 0.0784(5) -0.0180(2) 0.146(3) Uani 1 1 d . . .
O48 O 1.0751(12) 0.0880(17) -0.0078(4) 0.246(13) Uani 0.50 1 d P . .

loop_
_atom_site_aniso_label
_atom_site_aniso_U_11
_atom_site_aniso_U_22
_atom_site_aniso_U_33
_atom_site_aniso_U_23
_atom_site_aniso_U_13
_atom_site_aniso_U_12
O1A 0.0241(12) 0.0453(17) 0.0372(15) -0.0021(12) -0.0029(11) -0.0001(11)
C1A 0.0228(16) 0.032(2) 0.037(2) -0.0034(16) -0.0011(14) -0.0024(14)
O2A 0.0230(12) 0.0580(19) 0.0414(16) -0.0045(14) 0.0039(11) 0.0023(12)
C2A 0.0226(16) 0.033(2) 0.039(2) -0.0042(17) 0.0015(14) -0.0003(15)
O3A 0.0314(13) 0.0444(17) 0.0405(15) 0.0087(13) 0.0092(11) 0.0073(12)
C3A 0.0236(16) 0.036(2) 0.030(2) 0.0028(16) 0.0011(14) 0.0014(15)
O4A 0.0192(11) 0.0411(16) 0.0397(15) -0.0019(12) -0.0026(10) -0.0035(10)
C4A 0.0177(15) 0.037(2) 0.039(2) -0.0023(17) -0.0010(14) -0.0030(14)
C5A 0.0198(16) 0.044(2) 0.037(2) 0.0040(18) -0.0011(14) -0.0048(16)
O6A 0.0388(15) 0.061(2) 0.0406(16) -0.0076(15) -0.0046(12) 0.0027(14)
C6A 0.0294(18) 0.058(3) 0.038(2) 0.003(2) -0.0005(16) -0.0009(18)
O1B 0.0252(13) 0.0583(19) 0.0456(17) -0.0184(15) 0.0069(12) -0.0086(12)
C1B 0.0229(17) 0.044(3) 0.044(2) -0.0112(19) 0.0069(15) -0.0074(16)
O2B 0.0259(12) 0.0537(19) 0.0507(18) 0.0160(15) 0.0057(12) 0.0023(12)
C2B 0.0257(18) 0.041(2) 0.051(3) -0.0004(19) 0.0047(16) 0.0007(17)
O3B 0.0284(13) 0.062(2) 0.0508(18) 0.0110(15) -0.0033(12) 0.0064(13)
C3B 0.0228(17) 0.041(2) 0.044(2) 0.0001(18) -0.0009(15) 0.0028(16)
O4B 0.0180(11) 0.0398(16) 0.0528(17) -0.0078(13) 0.0047(11) -0.0024(11)
C4B 0.0221(16) 0.031(2) 0.051(2) -0.0047(17) 0.0032(15) -0.0027(15)
C5B 0.0204(16) 0.049(3) 0.041(2) -0.0069(19) 0.0030(15) -0.0067(16)
C6B 0.040(2) 0.123(6) 0.046(3) -0.025(3) 0.015(2) -0.027(3)
O6B 0.042(3) 0.050(4) 0.054(4) -0.011(3) 0.008(2) -0.001(2)
O6B' 0.040(4) 0.069(6) 0.028(4) 0.008(3) 0.004(3) -0.001(4)
O1C 0.0311(13) 0.0400(16) 0.0484(17) -0.0048(14) 0.0078(12) -0.0044(12)
C1C 0.0203(16) 0.030(2) 0.058(3) -0.0025(18) 0.0037(16) 0.0017(14)
O2C 0.0334(14) 0.0437(17) 0.0607(19) 0.0127(15) -0.0058(13) -0.0012(13)
C2C 0.0197(17) 0.038(2) 0.058(3) 0.0038(19) 0.0013(16) -0.0002(15)
O3C 0.0304(13) 0.0520(18) 0.0357(15) 0.0057(13) -0.0039(11) -0.0063(12)
C3C 0.0218(16) 0.041(2) 0.039(2) 0.0005(17) -0.0010(15) -0.0027(15)
O4C 0.0244(12) 0.0344(15) 0.0452(16) -0.0020(12) 0.0049(11) -0.0020(11)
C4C 0.0208(16) 0.035(2) 0.047(2) -0.0007(18) 0.0036(16) 0.0009(15)
C5C 0.0256(17) 0.040(2) 0.043(2) -0.0033(18) 0.0003(16) -0.0027(16)
O6C 0.0530(18) 0.057(2) 0.062(2) -0.0090(17) 0.0222(16) -0.0166(16)
C6C 0.053(3) 0.054(3) 0.042(2) -0.004(2) 0.002(2) -0.010(2)
O1D 0.0255(12) 0.0399(16) 0.0468(16) 0.0053(13) 0.0071(11) 0.0046(11)
C1D 0.0201(16) 0.039(2) 0.046(2) 0.0031(19) -0.0011(15) 0.0000(15)
O2D 0.0473(16) 0.053(2) 0.0518(19) -0.0051(15) -0.0176(14) 0.0128(15)
C2D 0.0253(17) 0.034(2) 0.053(2) -0.0051(18) -0.0094(17) 0.0012(16)
O3D 0.0348(14) 0.0499(18) 0.0506(18) -0.0100(15) -0.0106(12) 0.0104(13)
C3D 0.0249(17) 0.038(2) 0.045(2) -0.0030(18) -0.0033(16) 0.0006(16)
O4D 0.0186(11) 0.0378(16) 0.0489(16) 0.0026(13) 0.0007(10) 0.0005(10)
C4D 0.0184(15) 0.034(2) 0.050(2) 0.0011(18) 0.0005(15) -0.0015(14)
C5D 0.0220(17) 0.046(2) 0.046(2) 0.0016(19) 0.0027(16) 0.0038(16)
O6D 0.0423(16) 0.071(2) 0.065(2) 0.0249(18) 0.0065(15) 0.0043(16)
C6D 0.037(2) 0.056(3) 0.046(3) 0.006(2) 0.0023(18) 0.0041(19)
O1E 0.0243(12) 0.0469(17) 0.0393(15) 0.0069(13) -0.0001(10) -0.0023(11)
C1E 0.0212(16) 0.039(2) 0.042(2) 0.0052(18) -0.0001(15) -0.0024(15)
O2E 0.0269(12) 0.0452(17) 0.0474(17) -0.0012(14) -0.0074(11) -0.0111(12)
C2E 0.0222(16) 0.040(2) 0.040(2) 0.0009(18) -0.0023(15) -0.0023(16)
O3E 0.0252(12) 0.0541(19) 0.0426(16) -0.0102(14) 0.0031(11) -0.0052(12)
C3E 0.0226(17) 0.034(2) 0.039(2) -0.0027(17) 0.0000(14) 0.0010(15)
O4E 0.0173(11) 0.0375(15) 0.0410(15) -0.0025(12) 0.0004(10) -0.0003(10)
C4E 0.0225(16) 0.036(2) 0.041(2) -0.0027(18) 0.0005(15) -0.0009(15)
C5E 0.0208(16) 0.044(2) 0.040(2) -0.0007(18) 0.0041(14) -0.0027(15)
C6E 0.032(2) 0.060(3) 0.044(2) 0.006(2) -0.0015(17) -0.0046(19)
O6E 0.043(3) 0.063(4) 0.055(4) 0.017(3) -0.005(3) 0.006(3)
O6E' 0.046(4) 0.097(7) 0.039(4) 0.007(4) 0.003(3) 0.001(4)
O1F 0.0279(12) 0.0400(16) 0.0386(15) 0.0000(12) -0.0062(11) -0.0035(11)
C1F 0.0190(16) 0.039(2) 0.043(2) -0.0032(18) -0.0016(14) -0.0015(15)
O2F 0.0323(13) 0.0534(18) 0.0371(15) -0.0098(14) 0.0072(11) -0.0057(13)
C2F 0.0209(16) 0.043(2) 0.040(2) -0.0039(18) 0.0006(15) -0.0012(15)
O3F 0.0445(15) 0.0464(18) 0.0371(16) 0.0001(13) 0.0051(12) -0.0074(13)
C3F 0.0251(17) 0.039(2) 0.036(2) 0.0015(17) -0.0001(14) -0.0010(15)
O4F 0.0224(11) 0.0391(16) 0.0441(16) -0.0020(13) -0.0047(11) -0.0023(11)
C4F 0.0214(16) 0.039(2) 0.042(2) -0.0009(18) -0.0038(15) -0.0008(15)
C5F 0.0257(17) 0.041(2) 0.036(2) 0.0033(17) -0.0036(15) -0.0052(16)
O6F 0.0317(13) 0.0456(18) 0.0585(19) 0.0014(15) -0.0122(13) -0.0050(13)
C6F 0.0324(19) 0.051(3) 0.041(2) -0.001(2) -0.0011(16) -0.0050(18)
O1 0.0453(15) 0.0446(18) 0.0410(17) 0.0006(14) 0.0013(13) 0.0106(13)
O2 0.0438(16) 0.063(2) 0.0366(16) 0.0004(15) -0.0008(12) 0.0233(15)
N1 0.0432(19) 0.049(2) 0.038(2) -0.0007(17) -0.0009(15) 0.0034(17)
N2 0.0340(17) 0.045(2) 0.0399(19) 0.0037(16) 0.0016(14) 0.0003(15)
N3 0.0383(18) 0.047(2) 0.0350(19) 0.0090(17) 0.0001(14) 0.0088(16)
N4 0.0257(16) 0.040(2) 0.0391(19) 0.0028(16) -0.0014(13) 0.0040(14)
C1 0.033(2) 0.045(3) 0.039(2) -0.0009(19) 0.0015(16) 0.0001(17)
C2 0.155(6) 0.069(4) 0.043(3) -0.009(3) -0.014(3) 0.064(4)
C3 0.136(6) 0.076(4) 0.040(3) -0.002(3) -0.014(3) 0.060(4)
C4 0.042(2) 0.039(2) 0.041(2) 0.0021(19) 0.0012(17) 0.0057(19)
C5 0.228(9) 0.083(5) 0.035(3) 0.003(3) 0.009(4) 0.098(6)
C6 0.196(8) 0.087(5) 0.039(3) 0.012(3) 0.011(4) 0.089(5)
C7 0.0344(19) 0.043(2) 0.043(2) 0.0085(19) 0.0031(17) 0.0023(18)
C8 0.0281(18) 0.038(2) 0.040(2) -0.0001(18) -0.0001(15) -0.0013(16)
C9 0.0246(17) 0.046(2) 0.039(2) 0.0009(18) -0.0010(15) -0.0037(16)
C10 0.0321(19) 0.034(2) 0.043(2) -0.0007(18) -0.0015(16) -0.0048(16)
C11 0.039(2) 0.040(2) 0.038(2) -0.0082(18) 0.0063(17) -0.0054(17)
C12 0.035(2) 0.039(2) 0.050(3) -0.006(2) 0.0032(18) 0.0006(18)
C13 0.036(2) 0.037(2) 0.043(2) -0.0002(18) -0.0010(17) -0.0023(17)
C14 0.040(2) 0.049(3) 0.044(2) 0.000(2) -0.0077(18) -0.0033(19)
C15 0.057(3) 0.048(3) 0.058(3) -0.003(2) 0.004(2) 0.018(2)
C16 0.0262(18) 0.038(2) 0.038(2) 0.0026(17) 0.0010(15) 0.0000(16)
C17 0.039(2) 0.039(2) 0.040(2) -0.0040(19) 0.0008(17) 0.0074(17)
C18 0.036(2) 0.033(2) 0.042(2) 0.0010(18) 0.0007(16) 0.0067(16)
C19 0.0227(16) 0.035(2) 0.041(2) 0.0012(17) 0.0027(15) 0.0019(15)
C20 0.0348(19) 0.040(2) 0.036(2) -0.0001(18) 0.0039(16) 0.0053(17)
C21 0.0311(19) 0.039(2) 0.041(2) 0.0045(18) 0.0023(16) 0.0052(16)
C22 0.0256(17) 0.038(2) 0.039(2) 0.0002(18) 0.0022(15) 0.0061(16)
C23 0.0311(18) 0.041(2) 0.035(2) -0.0039(17) -0.0006(16) -0.0022(16)
C24 0.038(2) 0.049(3) 0.043(2) -0.005(2) -0.0049(18) 0.0066(19)
C25 0.059(3) 0.052(3) 0.040(2) -0.003(2) -0.005(2) 0.007(2)
C26 0.054(3) 0.064(3) 0.040(3) -0.004(2) 0.007(2) 0.003(2)
C27 0.038(2) 0.050(3) 0.046(3) -0.007(2) 0.0055(18) 0.0002(19)
C28 0.0300(18) 0.039(2) 0.040(2) -0.0017(18) 0.0022(16) 0.0012(16)
C29 0.087(4) 0.096(5) 0.052(3) -0.003(3) -0.017(3) 0.034(4)
C30 0.052(3) 0.085(4) 0.070(4) -0.015(3) 0.019(3) 0.013(3)
O41 0.0462(17) 0.084(3) 0.061(2) 0.006(2) -0.0078(15) 0.0102(17)
O42 0.0466(17) 0.069(2) 0.0515(19) -0.0105(17) -0.0051(14) -0.0008(16)
O43 0.040(3) 0.036(3) 0.034(3) -0.005(2) -0.005(2) 0.009(2)
O43' 0.053(5) 0.123(10) 0.278(18) -0.056(12) 0.002(8) -0.014(6)
O44 0.131(4) 0.124(5) 0.090(3) -0.015(3) -0.033(3) 0.075(4)
O45 0.086(3) 0.188(7) 0.237(7) -0.156(6) -0.086(4) 0.075(4)
O46 0.133(5) 0.076(4) 0.221(7) 0.012(4) -0.041(5) -0.012(4)
O47 0.101(4) 0.159(6) 0.179(6) 0.086(5) 0.040(4) 0.038(4)
O48 0.166(13) 0.48(4) 0.092(9) -0.005(14) 0.013(9) -0.18(2)

loop_
_atom_type_symbol
_atom_type_description
_atom_type_scat_dispersion_real
_atom_type_scat_dispersion_imag
_atom_type_scat_source
C C 0.0033 0.0016 'International Tables Vol C Tables 4.2.6.8 and 6.1.1.4'
H H 0.0000 0.0000 'International Tables Vol C Tables 4.2.6.8 and 6.1.1.4'
N N 0.0061 0.0033 'International Tables Vol C Tables 4.2.6.8 and 6.1.1.4'
O O 0.0106 0.0060 'International Tables Vol C Tables 4.2.6.8 and 6.1.1.4'

loop_
_geom_angle_atom_site_label_1
_geom_angle_atom_site_label_2
_geom_angle_atom_site_label_3
_geom_angle
C1A O1A C5A 114.1(3)
O1A C1A O4F 111.4(3)
O1A C1A C2A 111.0(3)
O4F C1A C2A 108.6(3)
O1A C1A H1AA 108.6
O4F C1A H1AA 108.6
C2A C1A H1AA 108.6
C2A O2A H2AB 109.5
O2A C2A C3A 109.3(3)
O2A C2A C1A 110.1(3)
C3A C2A C1A 110.1(3)
O2A C2A H2AA 109.1
C3A C2A H2AA 109.1
C1A C2A H2AA 109.1
C3A O3A H3AB 109.5
O3A C3A C2A 108.8(3)
O3A C3A C4A 110.8(3)
C2A C3A C4A 109.3(3)
O3A C3A H3AA 109.3
C2A C3A H3AA 109.3
C4A C3A H3AA 109.3
C1B O4A C4A 118.7(3)
O4A C4A C5A 109.5(3)
O4A C4A C3A 106.0(3)
C5A C4A C3A 112.4(3)
O4A C4A H4AA 109.6
C5A C4A H4AA 109.6
C3A C4A H4AA 109.6
O1A C5A C4A 109.7(3)
O1A C5A C6A 104.7(3)
C4A C5A C6A 115.3(4)
O1A C5A H5AA 109.0
C4A C5A H5AA 109.0
C6A C5A H5AA 109.0
C6A O6A H6AC 109.5
O6A C6A C5A 111.5(3)
O6A C6A H6AA 109.3
C5A C6A H6AA 109.3
O6A C6A H6AB 109.3
C5A C6A H6AB 109.3
H6AA C6A H6AB 108.0
C1B O1B C5B 113.6(3)
O4A C1B O1B 111.4(3)
O4A C1B C2B 108.7(3)
O1B C1B C2B 109.4(3)
O4A C1B H1BA 109.1
O1B C1B H1BA 109.1
C2B C1B H1BA 109.1
C2B O2B H2BB 109.5
O2B C2B C3B 111.6(3)
O2B C2B C1B 106.5(3)
C3B C2B C1B 110.6(3)
O2B C2B H2BA 109.4
C3B C2B H2BA 109.4
C1B C2B H2BA 109.4
C3B O3B H3BB 109.5
O3B C3B C2B 112.3(3)
O3B C3B C4B 106.7(3)
C2B C3B C4B 112.2(3)
O3B C3B H3BA 108.5
C2B C3B H3BA 108.5
C4B C3B H3BA 108.5
C1C O4B C4B 119.8(3)
O4B C4B C3B 105.4(3)
O4B C4B C5B 108.5(3)
C3B C4B C5B 112.4(3)
O4B C4B H4BA 110.1
C3B C4B H4BA 110.1
C5B C4B H4BA 110.1
O1B C5B C6B 107.5(3)
O1B C5B C4B 109.6(3)
C6B C5B C4B 113.4(3)
O1B C5B H5BA 108.8
C6B C5B H5BA 108.8
C4B C5B H5BA 108.8
O6B' C6B C5B 120.0(5)
O6B C6B C5B 119.3(6)
O6B C6B H6BA 107.5
C5B C6B H6BA 107.5
O6B' C6B H6BB 114.4
O6B C6B H6BB 107.5
C5B C6B H6BB 107.5
H6BA C6B H6BB 107.0
O6B' C6B H6BC 107.8
O6B C6B H6BC 113.6
C5B C6B H6BC 107.9
H6BA C6B H6BC 98.9
O6B' C6B H6BD 106.9
C5B C6B H6BD 106.7
H6BA C6B H6BD 127.6
H6BB C6B H6BD 99.1
H6BC C6B H6BD 106.9
C6B O6B H6BE 109.5
H6BD O6B H6BE 126.2
C6B O6B' H6BF 109.5
C1C O1C C5C 114.5(3)
O1C C1C O4B 110.5(3)
O1C C1C C2C 109.8(3)
O4B C1C C2C 106.0(3)
O1C C1C H1CA 110.1
O4B C1C H1CA 110.1
C2C C1C H1CA 110.1
C2C O2C H2CB 109.5
O2C C2C C3C 111.9(3)
O2C C2C C1C 111.5(3)
C3C C2C C1C 109.6(3)
O2C C2C H2CA 107.9
C3C C2C H2CA 107.9
C1C C2C H2CA 107.9
C3C O3C H3CB 109.5
O3C C3C C2C 112.6(3)
O3C C3C C4C 105.5(3)
C2C C3C C4C 112.3(3)
O3C C3C H3CA 108.8
C2C C3C H3CA 108.8
C4C C3C H3CA 108.8
C1D O4C C4C 118.5(3)
O4C C4C C3C 107.2(3)
O4C C4C C5C 110.3(3)
C3C C4C C5C 114.5(3)
O4C C4C H4CA 108.2
C3C C4C H4CA 108.2
C5C C4C H4CA 108.2
O1C C5C C6C 105.9(3)
O1C C5C C4C 111.8(3)
C6C C5C C4C 113.2(3)
O1C C5C H5CA 108.6
C6C C5C H5CA 108.6
C4C C5C H5CA 108.6
C6C O6C H6CC 109.5
O6C C6C C5C 111.1(4)
O6C C6C H6CA 109.4
C5C C6C H6CA 109.4
O6C C6C H6CB 109.4
C5C C6C H6CB 109.4
H6CA C6C H6CB 108.0
C1D O1D C5D 114.7(3)
O1D C1D O4C 112.4(3)
O1D C1D C2D 111.5(3)
O4C C1D C2D 107.5(3)
O1D C1D H1DA 108.5
O4C C1D H1DA 108.5
C2D C1D H1DA 108.5
C2D O2D H2DB 109.5
O2D C2D C3D 111.8(3)
O2D C2D C1D 111.0(3)
C3D C2D C1D 110.9(3)
O2D C2D H2DA 107.6
C3D C2D H2DA 107.6
C1D C2D H2DA 107.6
C3D O3D H3DB 109.5
O3D C3D C4D 111.0(3)
O3D C3D C2D 108.3(3)
C4D C3D C2D 109.6(3)
O3D C3D H3DA 109.3
C4D C3D H3DA 109.3
C2D C3D H3DA 109.3
C1E O4D C4D 119.1(3)
O4D C4D C3D 106.9(3)
O4D C4D C5D 110.4(3)
C3D C4D C5D 110.6(3)
O4D C4D H4DA 109.6
C3D C4D H4DA 109.6
C5D C4D H4DA 109.6
O1D C5D C6D 107.4(3)
O1D C5D C4D 107.7(3)
C6D C5D C4D 114.6(4)
O1D C5D H5DA 109.0
C6D C5D H5DA 109.0
C4D C5D H5DA 109.0
C6D O6D H6DC 109.5
O6D C6D C5D 113.5(4)
O6D C6D H6DA 108.9
C5D C6D H6DA 108.9
O6D C6D H6DB 108.9
C5D C6D H6DB 108.9
H6DA C6D H6DB 107.7
C1E O1E C5E 113.8(3)
O4D C1E O1E 111.5(3)
O4D C1E C2E 108.2(3)
O1E C1E C2E 109.4(3)
O4D C1E H1EA 109.2
O1E C1E H1EA 109.2
C2E C1E H1EA 109.2
C2E O2E H2EB 109.5
O2E C2E C3E 108.2(3)
O2E C2E C1E 111.3(3)
C3E C2E C1E 108.4(3)
O2E C2E H2EA 109.6
C3E C2E H2EA 109.6
C1E C2E H2EA 109.6
C3E O3E H3EB 109.5
O3E C3E C2E 108.6(3)
O3E C3E C4E 109.9(3)
C2E C3E C4E 110.9(3)
O3E C3E H3EA 109.1
C2E C3E H3EA 109.1
C4E C3E H3EA 109.1
C1F O4E C4E 119.6(3)
O4E C4E C5E 107.5(3)
O4E C4E C3E 106.1(3)
C5E C4E C3E 114.9(3)
O4E C4E H4EA 109.4
C5E C4E H4EA 109.4
C3E C4E H4EA 109.4
O1E C5E C6E 105.9(3)
O1E C5E C4E 112.6(3)
C6E C5E C4E 110.2(3)
O1E C5E H5EA 109.3
C6E C5E H5EA 109.3
C4E C5E H5EA 109.3
O6E' C6E O6E 102.8(6)
O6E' C6E C5E 116.1(5)
O6E C6E C5E 115.3(5)
O6E C6E H6EA 108.5
C5E C6E H6EA 108.5
O6E' C6E H6EB 105.0
O6E C6E H6EB 108.5
C5E C6E H6EB 108.5
H6EA C6E H6EB 107.5
O6E' C6E H6EC 108.2
O6E C6E H6EC 105.0
C5E C6E H6EC 108.7
H6EA C6E H6EC 111.0
O6E' C6E H6ED 108.1
C5E C6E H6ED 108.0
H6EA C6E H6ED 113.2
H6EB C6E H6ED 111.1
H6EC C6E H6ED 107.4
C6E O6E H6EE 109.5
H6ED O6E H6EE 103.9
C6E O6E' H6EF 109.5
C1F O1F C5F 114.3(3)
O4E C1F O1F 110.2(3)
O4E C1F C2F 106.7(3)
O1F C1F C2F 110.3(3)
O4E C1F H1FA 109.9
O1F C1F H1FA 109.9
C2F C1F H1FA 109.9
C2F O2F H2FB 109.5
O2F C2F C3F 112.3(3)
O2F C2F C1F 107.3(3)
C3F C2F C1F 109.5(3)
O2F C2F H2FA 109.2
C3F C2F H2FA 109.2
C1F C2F H2FA 109.2
C3F O3F H3FB 109.5
O3F C3F C4F 111.1(3)
O3F C3F C2F 109.2(3)
C4F C3F C2F 110.6(3)
O3F C3F H3FA 108.6
C4F C3F H3FA 108.6
C2F C3F H3FA 108.6
C1A O4F C4F 118.7(3)
O4F C4F C3F 105.2(3)
O4F C4F C5F 110.9(3)
C3F C4F C5F 113.8(3)
O4F C4F H4FA 108.9
C3F C4F H4FA 108.9
C5F C4F H4FA 108.9
O1F C5F C6F 105.7(3)
O1F C5F C4F 110.7(3)
C6F C5F C4F 113.6(3)
O1F C5F H5FA 108.9
C6F C5F H5FA 108.9
C4F C5F H5FA 108.9
C6F O6F H6FC 109.5
O6F C6F C5F 112.5(3)
O6F C6F H6FA 109.1
C5F C6F H6FA 109.1
O6F C6F H6FB 109.1
C5F C6F H6FB 109.1
H6FA C6F H6FB 107.8
N2 N1 C1 112.1(4)
N1 N2 C16 116.0(4)
C7 N3 C8 128.0(4)
C7 N3 H3 120(3)
C8 N3 H3 112(3)
C22 N4 C23 129.0(4)
C22 N4 H4 121(3)
C23 N4 H4 110(3)
C6 C1 C2 118.8(4)
C6 C1 N1 124.4(4)
C2 C1 N1 116.7(4)
C1 C2 C3 120.1(5)
C1 C2 H2A 119.9
C3 C2 H2A 119.9
C4 C3 C2 121.7(5)
C4 C3 H3A 119.2
C2 C3 H3A 119.2
C3 C4 C5 117.8(4)
C3 C4 C7 119.4(4)
C5 C4 C7 122.9(4)
C4 C5 C6 120.6(5)
C4 C5 H5A 119.7
C6 C5 H5A 119.7
C1 C6 C5 120.9(5)
C1 C6 H6A 119.5
C5 C6 H6A 119.5
O1 C7 N3 122.7(4)
O1 C7 C4 119.3(4)
N3 C7 C4 117.9(4)
C13 C8 C9 120.3(4)
C13 C8 N3 116.4(4)
C9 C8 N3 123.3(4)
C10 C9 C8 119.2(4)
C10 C9 H9A 120.4
C8 C9 H9A 120.4
C11 C10 C9 119.7(4)
C11 C10 C14 120.4(4)
C9 C10 C14 119.9(4)
C10 C11 C12 121.3(4)
C10 C11 H11A 119.4
C12 C11 H11A 119.4
C13 C12 C11 118.8(4)
C13 C12 C15 120.9(4)
C11 C12 C15 120.3(4)
C12 C13 C8 120.8(4)
C12 C13 H13A 119.6
C8 C13 H13A 119.6
C10 C14 H14A 109.5
C10 C14 H14B 109.5
H14A C14 H14B 109.5
C10 C14 H14C 109.5
H14A C14 H14C 109.5
H14B C14 H14C 109.5
C12 C15 H15A 109.5
C12 C15 H15B 109.5
H15A C15 H15B 109.5
C12 C15 H15C 109.5
H15A C15 H15C 109.5
H15B C15 H15C 109.5
C21 C16 C17 119.3(4)
C21 C16 N2 127.0(4)
C17 C16 N2 113.6(4)
C18 C17 C16 120.8(4)
C18 C17 H17A 119.6
C16 C17 H17A 119.6
C17 C18 C19 120.6(4)
C17 C18 H18A 119.7
C19 C18 H18A 119.7
C18 C19 C20 118.7(4)
C18 C19 C22 117.9(4)
C20 C19 C22 123.5(4)
C21 C20 C19 120.7(4)
C21 C20 H20A 119.6
C19 C20 H20A 119.6
C20 C21 C16 119.9(4)
C20 C21 H21A 120.0
C16 C21 H21A 120.0
O2 C22 N4 123.6(4)
O2 C22 C19 119.7(3)
N4 C22 C19 116.6(3)
C28 C23 C24 119.8(4)
C28 C23 N4 115.8(4)
C24 C23 N4 124.4(4)
C25 C24 C23 120.2(4)
C25 C24 H24A 119.9
C23 C24 H24A 119.9
C26 C25 C24 119.0(4)
C26 C25 C29 120.8(4)
C24 C25 C29 120.2(4)
C25 C26 C27 121.5(4)
C25 C26 H26A 119.2
C27 C26 H26A 119.2
C26 C27 C28 119.0(4)
C26 C27 C30 121.3(4)
C28 C27 C30 119.8(4)
C23 C28 C27 120.5(4)
C23 C28 H28A 119.8
C27 C28 H28A 119.8
C25 C29 H29A 109.5
C25 C29 H29B 109.5
H29A C29 H29B 109.5
C25 C29 H29C 109.5
H29A C29 H29C 109.5
H29B C29 H29C 109.5
C27 C30 H30A 109.5
C27 C30 H30B 109.5
H30A C30 H30B 109.5
C27 C30 H30C 109.5
H30A C30 H30C 109.5
H30B C30 H30C 109.5

loop_
_geom_bond_atom_site_label_1
_geom_bond_atom_site_label_2
_geom_bond_distance
O1A C1A 1.406(5)
O1A C5A 1.444(4)
C1A O4F 1.412(4)
C1A C2A 1.529(6)
C1A H1AA 1.0000
O2A C2A 1.433(5)
O2A H2AB 0.8400
C2A C3A 1.526(5)
C2A H2AA 1.0000
O3A C3A 1.429(5)
O3A H3AB 0.8400
C3A C4A 1.529(5)
C3A H3AA 1.0000
O4A C1B 1.405(5)
O4A C4A 1.442(4)
C4A C5A 1.513(6)
C4A H4AA 1.0000
C5A C6A 1.517(6)
C5A H5AA 1.0000
O6A C6A 1.425(5)
O6A H6AC 0.8400
C6A H6AA 0.9900
C6A H6AB 0.9900
O1B C1B 1.419(5)
O1B C5B 1.442(5)
C1B C2B 1.525(6)
C1B H1BA 1.0000
O2B C2B 1.428(5)
O2B H2BB 0.8400
C2B C3B 1.512(5)
C2B H2BA 1.0000
O3B C3B 1.431(5)
O3B H3BB 0.8400
C3B C4B 1.522(5)
C3B H3BA 1.0000
O4B C1C 1.421(4)
O4B C4B 1.443(4)
C4B C5B 1.537(6)
C4B H4BA 1.0000
C5B C6B 1.505(6)
C5B H5BA 1.0000
C6B O6B' 1.248(8)
C6B O6B 1.272(8)
C6B H6BA 0.9900
C6B H6BB 0.9900
C6B H6BC 0.9900
C6B H6BD 0.9900
O6B H6BE 0.8400
O6B' H6BF 0.8400
O1C C1C 1.414(5)
O1C C5C 1.432(5)
C1C C2C 1.531(6)
C1C H1CA 1.0000
O2C C2C 1.422(5)
O2C H2CB 0.8400
C2C C3C 1.515(6)
C2C H2CA 1.0000
O3C C3C 1.433(4)
O3C H3CB 0.8400
C3C C4C 1.521(6)
C3C H3CA 1.0000
O4C C1D 1.410(5)
O4C C4C 1.431(5)
C4C C5C 1.530(5)
C4C H4CA 1.0000
C5C C6C 1.512(6)
C5C H5CA 1.0000
O6C C6C 1.439(6)
O6C H6CC 0.8400
C6C H6CA 0.9900
C6C H6CB 0.9900
O1D C1D 1.403(5)
O1D C5D 1.450(4)
C1D C2D 1.532(6)
C1D H1DA 1.0000
O2D C2D 1.424(5)
O2D H2DB 0.8400
C2D C3D 1.527(5)
C2D H2DA 1.0000
O3D C3D 1.425(5)
O3D H3DB 0.8400
C3D C4D 1.511(6)
C3D H3DA 1.0000
O4D C1E 1.409(5)
O4D C4D 1.444(4)
C4D C5D 1.523(6)
C4D H4DA 1.0000
C5D C6D 1.499(6)
C5D H5DA 1.0000
O6D C6D 1.402(6)
O6D H6DC 0.8400
C6D H6DA 0.9900
C6D H6DB 0.9900
O1E C1E 1.413(5)
O1E C5E 1.444(4)
C1E C2E 1.531(5)
C1E H1EA 1.0000
O2E C2E 1.424(4)
O2E H2EB 0.8400
C2E C3E 1.520(5)
C2E H2EA 1.0000
O3E C3E 1.436(4)
O3E H3EB 0.8400
C3E C4E 1.528(5)
C3E H3EA 1.0000
O4E C1F 1.419(4)
O4E C4E 1.426(5)
C4E C5E 1.528(5)
C4E H4EA 1.0000
C5E C6E 1.506(6)
C5E H5EA 1.0000
C6E O6E' 1.340(8)
C6E O6E 1.380(8)
C6E H6EA 0.9900
C6E H6EB 0.9900
C6E H6EC 0.9902
C6E H6ED 0.9900
O6E H6EE 0.8400
O6E' H6EF 0.8400
O1F C1F 1.422(5)
O1F C5F 1.429(5)
C1F C2F 1.524(6)
C1F H1FA 1.0000
O2F C2F 1.429(5)
O2F H2FB 0.8400
C2F C3F 1.524(6)
C2F H2FA 1.0000
O3F C3F 1.432(5)
O3F H3FB 0.8400
C3F C4F 1.515(5)
C3F H3FA 1.0000
O4F C4F 1.435(5)
C4F C5F 1.530(5)
C4F H4FA 1.0000
C5F C6F 1.516(5)
C5F H5FA 1.0000
O6F C6F 1.437(5)
O6F H6FC 0.8400
C6F H6FA 0.9900
C6F H6FB 0.9900
O1 C7 1.249(5)
O2 C22 1.239(5)
N1 N2 1.240(5)
N1 C1 1.443(5)
N2 C16 1.428(5)
N3 C7 1.349(6)
N3 C8 1.425(5)
N3 H3 0.86(5)
N4 C22 1.337(5)
N4 C23 1.423(5)
N4 H4 0.82(5)
C1 C6 1.329(7)
C1 C2 1.354(7)
C2 C3 1.399(8)
C2 H2A 0.9500
C3 C4 1.339(7)
C3 H3A 0.9500
C4 C5 1.357(7)
C4 C7 1.503(6)
C5 C6 1.407(8)
C5 H5A 0.9500
C6 H6A 0.9500
C8 C13 1.390(6)
C8 C9 1.397(6)
C9 C10 1.392(6)
C9 H9A 0.9500
C10 C11 1.385(6)
C10 C14 1.507(6)
C11 C12 1.398(6)
C11 H11A 0.9500
C12 C13 1.376(6)
C12 C15 1.515(6)
C13 H13A 0.9500
C14 H14A 0.9800
C14 H14B 0.9800
C14 H14C 0.9800
C15 H15A 0.9800
C15 H15B 0.9800
C15 H15C 0.9800
C16 C21 1.393(6)
C16 C17 1.393(6)
C17 C18 1.376(6)
C17 H17A 0.9500
C18 C19 1.386(6)
C18 H18A 0.9500
C19 C20 1.410(6)
C19 C22 1.503(5)
C20 C21 1.377(6)
C20 H20A 0.9500
C21 H21A 0.9500
C23 C28 1.389(5)
C23 C24 1.397(6)
C24 C25 1.390(6)
C24 H24A 0.9500
C25 C26 1.387(7)
C25 C29 1.506(7)
C26 C27 1.388(7)
C26 H26A 0.9500
C27 C28 1.389(6)
C27 C30 1.514(6)
C28 H28A 0.9500
C29 H29A 0.9800
C29 H29B 0.9800
C29 H29C 0.9800
C30 H30A 0.9800
C30 H30B 0.9800
C30 H30C 0.9800
